data_1504451
loop_
_publ_author_name
'Li, Erwei'
'Tian, Renrong'
'Liu, Shuchun'
'Chen, Xulin'
'Guo, Liangdong'
'Che, Yongsheng'

_publ_section_title
;
 Pestalotheols A-D, bioactive metabolites from the plant endophytic fungus
 Pestalotiopsis theae.
;
_journal_issue 4
_journal_name_full 'Journal of natural products'
_journal_page_first 664
_journal_page_last 668
_journal_paper_doi 10.1021/np700744t
_journal_volume 71
_journal_year 2008
_chemical_formula_sum 'C16 H24 O6'
_chemical_formula_weight 312.35
_chemical_name_systematic
; 
 ? 
;
_space_group_IT_number 19
_symmetry_cell_setting orthorhombic
_symmetry_space_group_name_Hall 'P 2ac 2ab'
_symmetry_space_group_name_H-M 'P 21 21 21'
_atom_sites_solution_hydrogens geom
_atom_sites_solution_primary direct
_atom_sites_solution_secondary difmap
_audit_creation_method SHELXL-97
_cell_angle_alpha 90.00
_cell_angle_beta 90.00
_cell_angle_gamma 90.00
_cell_formula_units_Z 4
_cell_length_a 6.465(2)
_cell_length_b 10.184(4)
_cell_length_c 25.525(9)
_cell_measurement_reflns_used 2530
_cell_measurement_temperature 294(2)
_cell_measurement_theta_max 22.91
_cell_measurement_theta_min 2.56
_cell_volume 1680.6(10)
_computing_cell_refinement 'Bruker SMART'
_computing_data_collection 'Bruker SMART'
_computing_data_reduction 'Bruker SAINT'
_computing_molecular_graphics 'Bruker SHELXTL'
_computing_publication_material 'Bruker SHELXTL'
_computing_structure_refinement 'SHELXL-97 (Sheldrick, 1997)'
_computing_structure_solution 'SHELXS-97 (Sheldrick, 1990)'
_diffrn_ambient_temperature 294(2)
_diffrn_measured_fraction_theta_full 0.986
_diffrn_measured_fraction_theta_max 0.986
_diffrn_measurement_device_type 'CCD area detector'
_diffrn_measurement_method 'phi and omega scans'
_diffrn_radiation_monochromator graphite
_diffrn_radiation_source 'fine-focus sealed tube'
_diffrn_radiation_type MoK\a
_diffrn_radiation_wavelength 0.71073
_diffrn_reflns_av_R_equivalents 0.0696
_diffrn_reflns_av_sigmaI/netI 0.0810
_diffrn_reflns_limit_h_max 8
_diffrn_reflns_limit_h_min -5
_diffrn_reflns_limit_k_max 12
_diffrn_reflns_limit_k_min -12
_diffrn_reflns_limit_l_max 32
_diffrn_reflns_limit_l_min -25
_diffrn_reflns_number 9269
_diffrn_reflns_theta_full 26.71
_diffrn_reflns_theta_max 26.71
_diffrn_reflns_theta_min 1.60
_exptl_absorpt_coefficient_mu 0.094
_exptl_absorpt_correction_T_max 0.9833
_exptl_absorpt_correction_T_min 0.9760
_exptl_absorpt_correction_type multi-scan
_exptl_absorpt_process_details SADABS
_exptl_crystal_density_diffrn 1.234
_exptl_crystal_density_meas ?
_exptl_crystal_density_method 'not measured'
_exptl_crystal_F_000 672
_exptl_crystal_size_max 0.26
_exptl_crystal_size_mid 0.24
_exptl_crystal_size_min 0.18
_refine_diff_density_max 0.180
_refine_diff_density_min -0.200
_refine_diff_density_rms 0.049
_refine_ls_abs_structure_details 'Flack H D (1983), Acta Cryst. A39, 876-881'
_refine_ls_abs_structure_Flack -1.3(16)
_refine_ls_extinction_method none
_refine_ls_goodness_of_fit_ref 1.027
_refine_ls_hydrogen_treatment mixed
_refine_ls_matrix_type full
_refine_ls_number_parameters 206
_refine_ls_number_reflns 3477
_refine_ls_number_restraints 0
_refine_ls_restrained_S_all 1.027
_refine_ls_R_factor_all 0.1042
_refine_ls_R_factor_gt 0.0524
_refine_ls_shift/su_max 0.001
_refine_ls_shift/su_mean 0.000
_refine_ls_structure_factor_coef Fsqd
_refine_ls_weighting_details 'calc w=1/[\s^2^(Fo^2^)+(0.0620P)^2^+0.0711P] where P=(Fo^2^+2Fc^2^)/3'
_refine_ls_weighting_scheme calc
_refine_ls_wR_factor_gt 0.1156
_refine_ls_wR_factor_ref 0.1339
_reflns_number_gt 2186
_reflns_number_total 3477
_reflns_threshold_expression >2sigma(I)
_cod_data_source_file np700744t-file001.cif
_cod_data_source_block 71018b
_cod_depositor_comments
;
The following automatic conversions were performed:

'_symmetry_cell_setting' value 'Orthorhombic' changed to
'orthorhombic' according to
/home/saulius/struct/CIF-dictionaries/cif_core.dic dictionary named
'cif_core.dic' version 2.4.1 from
2010-06-29.

'_exptl_absorpt_correction_type' value 'MULTI-SCAN'
changed to 'multi-scan' according to
/home/saulius/struct/CIF-dictionaries/cif_core.dic dictionary named
'cif_core.dic' version 2.4.1 from 2010-06-29.

Automatic conversion script
Id: cif_fix_values 1715 2011-07-08 13:25:40Z adriana 

The following automatic conversions were performed:

'_exptl_crystal_density_meas' value 'NONE' was changed to '?' - the
value is perceived as not measured.

Automatic conversion script
Id: cif_fix_values 3008 2015-01-20 13:52:24Z robertas 
;
_cod_original_sg_symbol_H-M P2(1)2(1)2(1)
_cod_database_code 1504451

loop_
_symmetry_equiv_pos_as_xyz
'x, y, z'
'-x+1/2, -y, z+1/2'
'-x, y+1/2, -z+1/2'
'x+1/2, -y+1/2, -z'

loop_
_atom_site_label
_atom_site_type_symbol
_atom_site_fract_x
_atom_site_fract_y
_atom_site_fract_z
_atom_site_U_iso_or_equiv
_atom_site_adp_type
_atom_site_occupancy
_atom_site_symmetry_multiplicity
_atom_site_calc_flag
_atom_site_refinement_flags
O1 O 0.2028(5) 0.8260(2) 0.58727(9) 0.0713(9) Uani 1 1 d .
O5 O 0.4115(3) 0.65220(17) 0.77949(7) 0.0363(5) Uani 1 1 d .
O2 O -0.1311(3) 0.48914(19) 0.62073(6) 0.0374(5) Uani 1 1 d .
O3 O -0.1483(4) 0.4750(3) 0.73732(7) 0.0538(7) Uani 1 1 d .
H3 H -0.2539 0.4774 0.7195 0.081 Uiso 1 1 calc R
O4 O 0.4053(4) 0.42685(18) 0.70581(7) 0.0393(5) Uani 1 1 d .
H4 H 0.4299 0.3519 0.7158 0.059 Uiso 1 1 calc R
O6 O 0.4060(4) 0.44663(19) 0.90183(8) 0.0445(6) Uani 1 1 d .
H6 H 0.5260 0.4239 0.9068 0.067 Uiso 1 1 calc R
C1 C 0.0988(6) 0.7269(3) 0.59808(11) 0.0414(8) Uani 1 1 d .
C2 C -0.0867(6) 0.6860(3) 0.56492(12) 0.0487(9) Uani 1 1 d .
H2A H -0.0639 0.7146 0.5291 0.058 Uiso 1 1 calc R
H2B H -0.2087 0.7310 0.5779 0.058 Uiso 1 1 calc R
C3 C -0.1286(6) 0.5375(3) 0.56489(10) 0.0394(8) Uani 1 1 d .
C4 C -0.3425(6) 0.5042(4) 0.54253(13) 0.0614(11) Uani 1 1 d .
H4A H -0.3662 0.4114 0.5454 0.092 Uiso 1 1 calc R
H4B H -0.3483 0.5297 0.5064 0.092 Uiso 1 1 calc R
H4C H -0.4468 0.5506 0.5619 0.092 Uiso 1 1 calc R
C5 C 0.0481(6) 0.4594(3) 0.53722(12) 0.0588(11) Uani 1 1 d .
H5A H 0.1767 0.4759 0.5548 0.088 Uiso 1 1 calc R
H5B H 0.0585 0.4870 0.5014 0.088 Uiso 1 1 calc R
H5C H 0.0176 0.3671 0.5385 0.088 Uiso 1 1 calc R
C6 C 0.1394(5) 0.6458(3) 0.64562(10) 0.0310(7) Uani 1 1 d .
C7 C 0.0198(5) 0.5355(2) 0.65417(9) 0.0290(7) Uani 1 1 d .
C8 C 0.0269(5) 0.4491(3) 0.70399(10) 0.0309(7) Uani 1 1 d .
H8 H 0.0265 0.3563 0.6938 0.037 Uiso 1 1 calc R
C9 C 0.2284(5) 0.4797(2) 0.73514(9) 0.0287(7) Uani 1 1 d .
C10 C 0.2548(5) 0.6302(3) 0.73897(10) 0.0295(7) Uani 1 1 d .
H10 H 0.1239 0.6677 0.7513 0.035 Uiso 1 1 calc R
C11 C 0.3048(5) 0.6906(3) 0.68537(10) 0.0341(8) Uani 1 1 d .
H11A H 0.4407 0.6623 0.6739 0.041 Uiso 1 1 calc R
H11B H 0.3052 0.7857 0.6879 0.041 Uiso 1 1 calc R
C12 C 0.2441(5) 0.4404(3) 0.79379(10) 0.0375(8) Uani 1 1 d .
H12A H 0.2841 0.3491 0.7978 0.045 Uiso 1 1 calc R
H12B H 0.1145 0.4553 0.8120 0.045 Uiso 1 1 calc R
C13 C 0.4163(5) 0.5344(2) 0.81381(9) 0.0299(7) Uani 1 1 d .
H13 H 0.5493 0.4905 0.8081 0.036 Uiso 1 1 calc R
C14 C 0.4032(5) 0.5712(3) 0.87343(10) 0.0331(7) Uani 1 1 d .
C15 C 0.1965(6) 0.6365(4) 0.88860(13) 0.0582(10) Uani 1 1 d .
H15A H 0.0846 0.5771 0.8815 0.087 Uiso 1 1 calc R
H15B H 0.1782 0.7154 0.8685 0.087 Uiso 1 1 calc R
H15C H 0.1979 0.6577 0.9252 0.087 Uiso 1 1 calc R
C16 C 0.5904(6) 0.6567(3) 0.88947(12) 0.0504(9) Uani 1 1 d .
H16A H 0.5932 0.6659 0.9269 0.076 Uiso 1 1 calc R
H16B H 0.5784 0.7418 0.8736 0.076 Uiso 1 1 calc R
H16C H 0.7158 0.6154 0.8779 0.076 Uiso 1 1 calc R

loop_
_atom_site_aniso_label
_atom_site_aniso_U_11
_atom_site_aniso_U_22
_atom_site_aniso_U_33
_atom_site_aniso_U_23
_atom_site_aniso_U_13
_atom_site_aniso_U_12
O1 0.093(2) 0.0568(16) 0.0635(16) 0.0317(12) -0.0307(15) -0.0383(16)
O5 0.0498(14) 0.0276(9) 0.0317(10) 0.0038(8) -0.0167(11) -0.0069(11)
O2 0.0391(13) 0.0434(11) 0.0297(10) 0.0065(8) -0.0086(10) -0.0128(11)
O3 0.0383(14) 0.0883(17) 0.0348(11) 0.0110(12) 0.0001(10) -0.0123(15)
O4 0.0470(14) 0.0316(10) 0.0393(10) -0.0031(9) 0.0044(11) 0.0051(11)
O6 0.0547(15) 0.0398(12) 0.0389(10) 0.0124(9) 0.0006(13) 0.0058(13)
C1 0.052(2) 0.0335(16) 0.0384(16) 0.0042(13) -0.0111(19) -0.0128(18)
C2 0.056(2) 0.0448(19) 0.0458(18) 0.0124(15) -0.0170(19) -0.0075(19)
C3 0.048(2) 0.0445(18) 0.0261(14) 0.0031(13) -0.0100(15) -0.0123(18)
C4 0.062(3) 0.067(2) 0.056(2) 0.0151(18) -0.025(2) -0.020(2)
C5 0.081(3) 0.062(2) 0.0336(16) -0.0040(16) -0.0067(18) -0.006(2)
C6 0.0377(19) 0.0283(14) 0.0271(14) 0.0011(11) -0.0047(14) -0.0071(15)
C7 0.0340(18) 0.0274(14) 0.0255(13) -0.0014(11) -0.0022(13) -0.0023(15)
C8 0.0350(19) 0.0308(14) 0.0269(13) 0.0012(12) -0.0009(14) -0.0058(15)
C9 0.0395(19) 0.0225(14) 0.0240(13) -0.0005(11) 0.0010(14) -0.0044(14)
C10 0.0342(19) 0.0274(14) 0.0268(13) -0.0028(11) -0.0055(14) -0.0022(15)
C11 0.040(2) 0.0290(15) 0.0330(15) 0.0022(12) -0.0090(15) -0.0086(15)
C12 0.051(2) 0.0296(15) 0.0321(15) 0.0035(12) -0.0069(15) -0.0025(17)
C13 0.0365(18) 0.0217(13) 0.0315(13) 0.0009(11) -0.0058(14) -0.0014(14)
C14 0.043(2) 0.0285(14) 0.0283(13) -0.0011(12) -0.0064(15) 0.0040(16)
C15 0.057(3) 0.061(2) 0.057(2) -0.0125(18) -0.005(2) 0.025(2)
C16 0.059(2) 0.0550(19) 0.0374(17) -0.0010(15) -0.0118(18) -0.016(2)

loop_
_atom_type_symbol
_atom_type_description
_atom_type_scat_dispersion_real
_atom_type_scat_dispersion_imag
_atom_type_scat_source
C C 0.0033 0.0016 'International Tables Vol C Tables 4.2.6.8 and 6.1.1.4'
H H 0.0000 0.0000 'International Tables Vol C Tables 4.2.6.8 and 6.1.1.4'
O O 0.0106 0.0060 'International Tables Vol C Tables 4.2.6.8 and 6.1.1.4'

loop_
_geom_angle_atom_site_label_1
_geom_angle_atom_site_label_2
_geom_angle_atom_site_label_3
_geom_angle
C10 O5 C13 107.87(19)
C7 O2 C3 117.7(2)
C8 O3 H3 109.5
C9 O4 H4 109.5
C14 O6 H6 109.5
O1 C1 C6 122.4(3)
O1 C1 C2 121.5(3)
C6 C1 C2 116.0(3)
C1 C2 C3 114.0(3)
C1 C2 H2A 108.7
C3 C2 H2A 108.7
C1 C2 H2B 108.7
C3 C2 H2B 108.7
H2A C2 H2B 107.6
O2 C3 C4 105.6(3)
O2 C3 C2 108.8(2)
C4 C3 C2 112.1(3)
O2 C3 C5 105.6(2)
C4 C3 C5 112.2(3)
C2 C3 C5 111.9(3)
C3 C4 H4A 109.5
C3 C4 H4B 109.5
H4A C4 H4B 109.5
C3 C4 H4C 109.5
H4A C4 H4C 109.5
H4B C4 H4C 109.5
C3 C5 H5A 109.5
C3 C5 H5B 109.5
H5A C5 H5B 109.5
C3 C5 H5C 109.5
H5A C5 H5C 109.5
H5B C5 H5C 109.5
C7 C6 C1 118.7(3)
C7 C6 C11 121.7(2)
C1 C6 C11 119.5(2)
C6 C7 O2 125.2(2)
C6 C7 C8 125.2(2)
O2 C7 C8 109.5(2)
O3 C8 C7 111.0(2)
O3 C8 C9 108.6(2)
C7 C8 C9 109.3(2)
O3 C8 H8 109.3
C7 C8 H8 109.3
C9 C8 H8 109.3
O4 C9 C10 108.0(2)
O4 C9 C12 110.2(2)
C10 C9 C12 100.8(2)
O4 C9 C8 108.54(19)
C10 C9 C8 108.8(2)
C12 C9 C8 119.7(2)
O5 C10 C11 115.0(2)
O5 C10 C9 105.8(2)
C11 C10 C9 111.4(2)
O5 C10 H10 108.1
C11 C10 H10 108.1
C9 C10 H10 108.1
C10 C11 C6 108.7(2)
C10 C11 H11A 109.9
C6 C11 H11A 109.9
C10 C11 H11B 109.9
C6 C11 H11B 109.9
H11A C11 H11B 108.3
C9 C12 C13 101.8(2)
C9 C12 H12A 111.4
C13 C12 H12A 111.4
C9 C12 H12B 111.4
C13 C12 H12B 111.4
H12A C12 H12B 109.3
O5 C13 C12 106.8(2)
O5 C13 C14 112.19(19)
C12 C13 C14 115.3(2)
O5 C13 H13 107.4
C12 C13 H13 107.4
C14 C13 H13 107.4
O6 C14 C15 105.1(3)
O6 C14 C16 110.3(2)
C15 C14 C16 111.7(2)
O6 C14 C13 105.84(19)
C15 C14 C13 113.2(3)
C16 C14 C13 110.4(3)
C14 C15 H15A 109.5
C14 C15 H15B 109.5
H15A C15 H15B 109.5
C14 C15 H15C 109.5
H15A C15 H15C 109.5
H15B C15 H15C 109.5
C14 C16 H16A 109.5
C14 C16 H16B 109.5
H16A C16 H16B 109.5
C14 C16 H16C 109.5
H16A C16 H16C 109.5
H16B C16 H16C 109.5

loop_
_geom_bond_atom_site_label_1
_geom_bond_atom_site_label_2
_geom_bond_distance
O1 C1 1.243(4)
O5 C10 1.465(3)
O5 C13 1.486(3)
O2 C7 1.380(3)
O2 C3 1.508(3)
O3 C8 1.441(3)
O3 H3 0.8200
O4 C9 1.469(3)
O4 H4 0.8200
O6 C14 1.461(3)
O6 H6 0.8200
C1 C6 1.491(4)
C1 C2 1.526(5)
C2 C3 1.537(4)
C2 H2A 0.9700
C2 H2B 0.9700
C3 C4 1.534(5)
C3 C5 1.561(5)
C4 H4A 0.9600
C4 H4B 0.9600
C4 H4C 0.9600
C5 H5A 0.9600
C5 H5B 0.9600
C5 H5C 0.9600
C6 C7 1.380(4)
C6 C11 1.544(4)
C7 C8 1.547(4)
C8 C9 1.557(4)
C8 H8 0.9800
C9 C10 1.545(4)
C9 C12 1.553(4)
C10 C11 1.535(4)
C10 H10 0.9800
C11 H11A 0.9700
C11 H11B 0.9700
C12 C13 1.554(4)
C12 H12A 0.9700
C12 H12B 0.9700
C13 C14 1.570(3)
C13 H13 0.9800
C14 C15 1.542(5)
C14 C16 1.546(4)
C15 H15A 0.9600
C15 H15B 0.9600
C15 H15C 0.9600
C16 H16A 0.9600
C16 H16B 0.9600
C16 H16C 0.9600

loop_
_geom_hbond_atom_site_label_D
_geom_hbond_atom_site_label_H
_geom_hbond_atom_site_label_A
_geom_hbond_distance_DH
_geom_hbond_distance_HA
_geom_hbond_distance_DA
_geom_hbond_angle_DHA
_geom_hbond_site_symmetry_A
O3 H3 O4 0.82 2.29 3.035(3) 151.5 1_455
O4 H4 O5 0.82 2.28 3.061(3) 159.0 3_646
O6 H6 O1 0.82 2.02 2.826(4) 166.2 3_646

loop_
_geom_torsion_atom_site_label_1
_geom_torsion_atom_site_label_2
_geom_torsion_atom_site_label_3
_geom_torsion_atom_site_label_4
_geom_torsion
O1 C1 C2 C3 151.0(3)
C6 C1 C2 C3 -32.5(4)
C7 O2 C3 C4 -163.7(2)
C7 O2 C3 C2 -43.0(4)
C7 O2 C3 C5 77.2(3)
C1 C2 C3 O2 49.8(4)
C1 C2 C3 C4 166.3(3)
C1 C2 C3 C5 -66.5(3)
O1 C1 C6 C7 -178.6(3)
C2 C1 C6 C7 5.0(4)
O1 C1 C6 C11 4.7(5)
C2 C1 C6 C11 -171.8(3)
C1 C6 C7 O2 3.2(4)
C11 C6 C7 O2 179.9(3)
C1 C6 C7 C8 -173.6(3)
C11 C6 C7 C8 3.1(4)
C3 O2 C7 C6 17.6(4)
C3 O2 C7 C8 -165.2(2)
C6 C7 C8 O3 103.5(3)
O2 C7 C8 O3 -73.6(3)
C6 C7 C8 C9 -16.3(4)
O2 C7 C8 C9 166.6(2)
O3 C8 C9 O4 167.9(2)
C7 C8 C9 O4 -70.9(3)
O3 C8 C9 C10 -74.8(3)
C7 C8 C9 C10 46.4(3)
O3 C8 C9 C12 40.2(3)
C7 C8 C9 C12 161.4(2)
C13 O5 C10 C11 -146.0(2)
C13 O5 C10 C9 -22.6(3)
O4 C9 C10 O5 -76.9(2)
C12 C9 C10 O5 38.7(3)
C8 C9 C10 O5 165.4(2)
O4 C9 C10 C11 48.7(3)
C12 C9 C10 C11 164.3(2)
C8 C9 C10 C11 -69.0(3)
O5 C10 C11 C6 173.5(2)
C9 C10 C11 C6 53.1(3)
C7 C6 C11 C10 -20.8(4)
C1 C6 C11 C10 155.9(3)
O4 C9 C12 C13 75.1(3)
C10 C9 C12 C13 -38.8(3)
C8 C9 C12 C13 -158.0(2)
C10 O5 C13 C12 -2.9(3)
C10 O5 C13 C14 -130.1(3)
C9 C12 C13 O5 26.7(3)
C9 C12 C13 C14 152.1(2)
O5 C13 C14 O6 179.1(2)
C12 C13 C14 O6 56.6(3)
O5 C13 C14 C15 64.5(3)
C12 C13 C14 C15 -58.0(3)
O5 C13 C14 C16 -61.5(3)
C12 C13 C14 C16 176.0(3)

loop_
_cod_related_entry_id
_cod_related_entry_database
_cod_related_entry_code
1 ChemSpider 23340761
